data_4003088
loop_
_publ_author_name
'Li, Zhongyuan'
'Li, Ye'
'Liang, Pei'
'Zhou, Tianliang'
'Wang, Le'
'Xie, Rong-Jun'

_publ_section_title
;
 Dual-Band Luminescent Lead-Free Antimony Chloride Halides with Near-Unity
 Photoluminescence Quantum Efficiency
;
_journal_name_full 'Chemistry of Materials'
_journal_paper_doi 10.1021/acs.chemmater.9b02935
_journal_year 2019
_chemical_formula_moiety 'Cl5 Sb, 2(C8 H20 N)'
_chemical_formula_sum 'C16 H40 Cl5 N2 Sb'
_chemical_formula_weight 559.50
_space_group_crystal_system orthorhombic
_space_group_IT_number 52
_space_group_name_Hall '-P 2a 2bc'
_space_group_name_H-M_alt 'P n n a'
_atom_sites_solution_hydrogens geom
_atom_sites_solution_primary dual
_audit_creation_date 2018-10-04
_audit_creation_method
;
Olex2 1.2
(compiled 2018.05.29 svn.r3508 for OlexSys, GUI svn.r5506)
;
_cell_angle_alpha 90
_cell_angle_beta 90
_cell_angle_gamma 90
_cell_formula_units_Z 4
_cell_length_a 12.6371(10)
_cell_length_b 13.9398(10)
_cell_length_c 14.1728(12)
_cell_measurement_reflns_used 7979
_cell_measurement_temperature 100.00(10)
_cell_measurement_theta_max 76.3600
_cell_measurement_theta_min 4.6740
_cell_volume 2496.7(3)
_computing_cell_refinement 'CrysAlisPro 1.171.39.46 (Rigaku OD, 2018)'
_computing_data_collection 'CrysAlisPro 1.171.39.46 (Rigaku OD, 2018)'
_computing_data_reduction 'CrysAlisPro 1.171.39.46 (Rigaku OD, 2018)'
_computing_molecular_graphics 'Olex2 (Dolomanov et al., 2009)'
_computing_publication_material 'Olex2 (Dolomanov et al., 2009)'
_computing_structure_refinement 'ShelXL (Sheldrick, 2015)'
_computing_structure_solution 'ShelXT (Sheldrick, 2015)'
_diffrn_ambient_environment N~2~
_diffrn_ambient_temperature 100.00(10)
_diffrn_detector 'CCD plate'
_diffrn_detector_type HyPix
_diffrn_measured_fraction_theta_full 1.000
_diffrn_measured_fraction_theta_max 0.990
_diffrn_measurement_details
;
List of Runs (angles in degrees, time in seconds):

  # Type    Start    End  Width  t~exp~   \w     \q     \k     \f   Frames
--------------------------------------------------------------------------
  1  \w    -71.00 -21.00   0.50    0.05    --  -42.80 -37.00-120.00  100
  2  \w   -118.00  36.00   0.50    0.05    --  -42.80   0.00 -90.00  308
  3  \w   -115.00 -75.00   0.50    0.05    --  -42.80-125.00   0.00   80
  4  \w    -63.00  23.00   0.50    0.05    --  -42.80  57.00-150.00  172
  5  \w   -116.00 -90.00   0.50    0.05    --  -42.80 -37.00-120.00   52
  6  \w    -28.00  64.00   0.50    0.05    --   42.80 -37.00   0.00  184
  7  \w   -155.00-129.00   0.50    0.13    --  -90.25-125.00 150.00   52
  8  \w   -109.00 -83.00   0.50    0.13    --  -90.25  77.00-180.00   52
  9  \w    -72.00 -46.00   0.50    0.13    --  -90.25  77.00-180.00   52
 10  \w   -101.00 -19.00   0.50    0.13    --  -90.25  77.00-120.00  164
 11  \w   -104.00 -78.00   0.50    0.13    --  -90.25-125.00 150.00   52
 12  \w    -90.00 -25.00   0.50    0.13    --  -90.25 125.00-120.00  130
 13  \w     49.00  93.00   0.50    0.13    --  110.18 -94.00  90.00   88
 14  \w     83.00 116.00   0.50    0.13    --  110.18-125.00 -60.00   66
 15  \w     36.00 105.00   0.50    0.13    --  110.18 -45.00-180.00  138
 16  \w     62.00 115.00   0.50    0.13    --  110.18-125.00-150.00  106
 17  \w     83.00 132.00   0.50    0.13    --  110.18 -45.00 -90.00   98
 18  \w     39.00  99.00   0.50    0.13    --  110.18 -94.00   0.00  120
 19  \w     38.00  64.00   0.50    0.13    --  110.18 -45.00 -90.00   52
 20  \w     44.00 108.00   0.50    0.13    --  110.18 -94.00  30.00  128
 21  \w     64.00 178.00   0.50    0.13    --  110.18  15.00 150.00  228
 22  \w     42.00  87.00   0.50    0.13    --  110.18 -94.00 -30.00   90
 23  \w     29.00 153.00   0.50    0.13    --  110.18 -15.00 -90.00  248
 24  \w     84.00 117.00   0.50    0.13    --  110.18-125.00 -90.00   66
 25  \w     48.00 125.00   0.50    0.13    --  110.18 -45.00  90.00  154
 26  \w     54.00  80.00   0.50    0.13    --  110.18-125.00 -90.00   52
 27  \w    112.00 175.00   0.50    0.13    --  110.18 125.00 -60.00  126
 28  \w     37.00  63.00   0.50    0.13    --  110.18-125.00 -30.00   52
 29  \w     33.00 133.00   0.50    0.13    --  110.18 -30.00   0.00  200
;
_diffrn_measurement_device 'four-circle diffractometer'
_diffrn_measurement_device_type 'XtaLAB Synergy, Dualflex, HyPix'
_diffrn_measurement_method '\w scans'
_diffrn_orient_matrix_type 'CrysAlisPro convention (1999,Acta A55,543-557)'
_diffrn_orient_matrix_UB_11 -0.0325418000
_diffrn_orient_matrix_UB_12 -0.1004125000
_diffrn_orient_matrix_UB_13 -0.0344737000
_diffrn_orient_matrix_UB_21 0.1071185000
_diffrn_orient_matrix_UB_22 -0.0107537000
_diffrn_orient_matrix_UB_23 -0.0509763000
_diffrn_orient_matrix_UB_31 0.0482695000
_diffrn_orient_matrix_UB_32 -0.0447460000
_diffrn_orient_matrix_UB_33 0.0896657000
_diffrn_radiation_monochromator mirror
_diffrn_radiation_probe x-ray
_diffrn_radiation_type CuK\a
_diffrn_radiation_wavelength 1.54178
_diffrn_reflns_av_R_equivalents 0.0910
_diffrn_reflns_av_unetI/netI 0.0320
_diffrn_reflns_Laue_measured_fraction_full 1.000
_diffrn_reflns_Laue_measured_fraction_max 0.990
_diffrn_reflns_limit_h_max 15
_diffrn_reflns_limit_h_min -15
_diffrn_reflns_limit_k_max 15
_diffrn_reflns_limit_k_min -17
_diffrn_reflns_limit_l_max 17
_diffrn_reflns_limit_l_min -12
_diffrn_reflns_number 24210
_diffrn_reflns_point_group_measured_fraction_full 1.000
_diffrn_reflns_point_group_measured_fraction_max 0.990
_diffrn_reflns_theta_full 67.679
_diffrn_reflns_theta_max 76.674
_diffrn_reflns_theta_min 4.449
_diffrn_source 'micro-focus sealed X-ray tube'
_diffrn_source_type 'PhotonJet (Cu) X-ray Source'
_exptl_absorpt_coefficient_mu 13.700
_exptl_absorpt_correction_T_max 1.00000
_exptl_absorpt_correction_T_min 0.54834
_exptl_absorpt_correction_type multi-scan
_exptl_absorpt_process_details
;
CrysAlisPro 1.171.39.46 (Rigaku Oxford Diffraction, 2018)
Empirical absorption correction using spherical harmonics,
 implemented in SCALE3 ABSPACK scaling algorithm.
;
_exptl_crystal_colour colourless
_exptl_crystal_colour_primary colourless
_exptl_crystal_density_diffrn 1.488
_exptl_crystal_description block
_exptl_crystal_F_000 1144
_exptl_crystal_size_max 0.05
_exptl_crystal_size_mid 0.04
_exptl_crystal_size_min 0.03
_refine_diff_density_max 3.582
_refine_diff_density_min -3.324
_refine_diff_density_rms 0.212
_refine_ls_extinction_method none
_refine_ls_goodness_of_fit_ref 1.086
_refine_ls_hydrogen_treatment constr
_refine_ls_matrix_type full
_refine_ls_number_parameters 144
_refine_ls_number_reflns 2608
_refine_ls_number_restraints 13
_refine_ls_restrained_S_all 1.105
_refine_ls_R_factor_all 0.0773
_refine_ls_R_factor_gt 0.0735
_refine_ls_shift/su_max 0.001
_refine_ls_shift/su_mean 0.000
_refine_ls_structure_factor_coef Fsqd
_refine_ls_weighting_details 'w=1/[\s^2^(Fo^2^)+(0.1062P)^2^+26.8423P] where P=(Fo^2^+2Fc^2^)/3'
_refine_ls_weighting_scheme calc
_refine_ls_wR_factor_gt 0.2018
_refine_ls_wR_factor_ref 0.2075
_reflns_Friedel_coverage 0.000
_reflns_number_gt 2388
_reflns_number_total 2608
_reflns_threshold_expression 'I > 2\s(I)'
_cod_data_source_file (TTA)2SbCl5-001.cif
_cod_data_source_block exp_1956
_cod_database_code 4003088
_shelx_shelxl_version_number 2018/3
_shelx_space_group_comment
;
The symmetry employed for this shelxl refinement is uniquely defined
by the following loop, which should always be used as a source of
symmetry information in preference to the above space-group names.
They are only intended as comments.
;
_shelx_estimated_absorpt_t_max 0.684
_shelx_estimated_absorpt_t_min 0.547
_reflns_odcompleteness_completeness 99.92
_reflns_odcompleteness_iscentric 1
_reflns_odcompleteness_theta 66.49
_olex2_refinement_description
;
1. Fixed Uiso
 At 1.2 times of:
  All C(H,H) groups
 At 1.5 times of:
  All C(H,H,H) groups, All C(H,H,H,H,H,H) groups
2. Restrained distances
 N2-C5 \\sim N2-C5A \\sim N2-C7A \\sim N2-C7
 with sigma of 0.02
 C8A-C7A \\sim C8-C7 \\sim C6-C5 \\sim C6-C5A
 with sigma of 0.02
3. Rigid bond restraints
 C5, C6
 with sigma for 1-2 distances of 0.001 and sigma for 1-3 distances of 0.002
4. Others
 Sof(H6BD)=Sof(H6BE)=Sof(H6BF)=Sof(C5)=Sof(H5A)=Sof(H5B)=Sof(C7A)=Sof(H7AA)=
 Sof(H7AB)=Sof(C8A)=Sof(H8AA)=Sof(H8AB)=Sof(H8AC)=1-FVAR(1)
 Sof(H6AA)=Sof(H6AB)=Sof(H6AC)=Sof(C5A)=Sof(H5AA)=Sof(H5AB)=Sof(C7)=Sof(H7A)=
 Sof(H7B)=Sof(C8)=Sof(H8A)=Sof(H8B)=Sof(H8C)=FVAR(1)
5.a Secondary CH2 refined with riding coordinates:
 C1(H1A,H1B), C3(H3A,H3B), C5(H5A,H5B), C7A(H7AA,H7AB), C5A(H5AA,H5AB), C7(H7A,
 H7B)
5.b Idealised Me refined as rotating group:
 C2(H2A,H2B,H2C), C4(H4A,H4B,H4C), C6(H6BD,H6BE,H6BF), C6(H6AA,H6AB,H6AC),
 C8A(H8AA,H8AB,H8AC), C8(H8A,H8B,H8C)
;
_olex2_submission_special_instructions 'No special instructions were received'
_oxdiff_exptl_absorpt_empirical_details
;
Empirical correction (ABSPACK) includes:
- Absorption correction using spherical harmonics
- Frame scaling
;
_oxdiff_exptl_absorpt_empirical_full_max 1.767
_oxdiff_exptl_absorpt_empirical_full_min 0.693

loop_
_space_group_symop_operation_xyz
'x, y, z'
'-x+1/2, -y, z'
'-x+1/2, y+1/2, -z+1/2'
'x, -y+1/2, -z+1/2'
'-x, -y, -z'
'x-1/2, y, -z'
'x-1/2, -y-1/2, z-1/2'
'-x, y-1/2, z-1/2'

loop_
_atom_site_label
_atom_site_type_symbol
_atom_site_fract_x
_atom_site_fract_y
_atom_site_fract_z
_atom_site_U_iso_or_equiv
_atom_site_adp_type
_atom_site_occupancy
_atom_site_site_symmetry_order
_atom_site_calc_flag
_atom_site_refinement_flags_posn
_atom_site_refinement_flags_adp
_atom_site_refinement_flags_occupancy
_atom_site_disorder_assembly
_atom_site_disorder_group
Sb1 Sb 0.52838(5) 0.750000 0.750000 0.0226(3) Uani 1 2 d S T P . .
Cl1 Cl 0.52550(14) 0.93220(11) 0.70739(12) 0.0303(4) Uani 1 1 d . . . . .
Cl2 Cl 0.5138(2) 0.70820(13) 0.57216(13) 0.0424(5) Uani 1 1 d . . . . .
Cl3 Cl 0.3399(2) 0.750000 0.750000 0.0409(7) Uani 1 2 d S T P . .
N1 N 0.750000 0.500000 0.5096(6) 0.0284(17) Uani 1 2 d S T P . .
C1 C 0.7173(6) 0.5839(6) 0.4492(5) 0.0337(16) Uani 1 1 d . . . . .
H1A H 0.779398 0.608125 0.416854 0.040 Uiso 1 1 calc R . . . .
H1B H 0.691645 0.634539 0.490230 0.040 Uiso 1 1 calc R . . . .
C2 C 0.6327(7) 0.5626(7) 0.3762(6) 0.045(2) Uani 1 1 d . . . . .
H2A H 0.657176 0.513095 0.334517 0.067 Uiso 1 1 calc GR . . . .
H2B H 0.618024 0.619632 0.340526 0.067 Uiso 1 1 calc GR . . . .
H2C H 0.569321 0.541669 0.407377 0.067 Uiso 1 1 calc GR . . . .
C3 C 0.8435(6) 0.5313(5) 0.5707(5) 0.0320(15) Uani 1 1 d . . . . .
H3A H 0.872926 0.475142 0.601397 0.038 Uiso 1 1 calc R . . . .
H3B H 0.897835 0.557930 0.530132 0.038 Uiso 1 1 calc R . . . .
C4 C 0.8158(7) 0.6048(6) 0.6456(6) 0.0406(19) Uani 1 1 d . . . . .
H4A H 0.781563 0.658758 0.616590 0.061 Uiso 1 1 calc GR . . . .
H4B H 0.879217 0.625784 0.676602 0.061 Uiso 1 1 calc GR . . . .
H4C H 0.768952 0.576398 0.691064 0.061 Uiso 1 1 calc GR . . . .
N2 N 0.250000 1.000000 0.5226(5) 0.0310(19) Uani 1 2 d DS T P . .
C6 C 0.1456(8) 0.8677(8) 0.6076(6) 0.057(3) Uani 1 1 d D U . . .
H6BD H 0.210830 0.832493 0.609243 0.085 Uiso 0.515(13) 1 calc GR . . A -1
H6BE H 0.087841 0.824210 0.597297 0.085 Uiso 0.515(13) 1 calc GR . . A -1
H6BF H 0.135700 0.900422 0.666544 0.085 Uiso 0.515(13) 1 calc GR . . A -1
H6AA H 0.082817 0.888494 0.575357 0.085 Uiso 0.485(13) 1 calc GR . . A -2
H6AB H 0.127552 0.847373 0.670268 0.085 Uiso 0.485(13) 1 calc GR . . A -2
H6AC H 0.176867 0.815177 0.573838 0.085 Uiso 0.485(13) 1 calc GR . . A -2
C5 C 0.1491(10) 0.9368(9) 0.5321(10) 0.036(3) Uani 0.515(13) 1 d D U . A -1
H5A H 0.088900 0.979255 0.539300 0.043 Uiso 0.515(13) 1 calc R . . A -1
H5B H 0.139690 0.902419 0.473202 0.043 Uiso 0.515(13) 1 calc R . . A -1
C7A C 0.1626(11) 1.0743(9) 0.5016(11) 0.035(4) Uani 0.515(13) 1 d D . . A -2
H7AA H 0.096883 1.039250 0.493869 0.042 Uiso 0.515(13) 1 calc R . . A -2
H7AB H 0.154697 1.113731 0.557590 0.042 Uiso 0.515(13) 1 calc R . . A -2
C8A C 0.1726(18) 1.1411(13) 0.4189(12) 0.037(4) Uani 0.515(13) 1 d D . . A -2
H8AA H 0.173068 1.104595 0.361451 0.056 Uiso 0.515(13) 1 calc GR . . A -2
H8AB H 0.237362 1.176760 0.423986 0.056 Uiso 0.515(13) 1 calc GR . . A -2
H8AC H 0.113783 1.184703 0.418308 0.056 Uiso 0.515(13) 1 calc GR . . A -2
C5A C 0.2254(12) 0.9518(9) 0.6129(8) 0.029(4) Uani 0.485(13) 1 d D . . A -2
H5AA H 0.197756 0.999386 0.656299 0.035 Uiso 0.485(13) 1 calc R . . A -2
H5AB H 0.291002 0.927699 0.639439 0.035 Uiso 0.485(13) 1 calc R . . A -2
C7 C 0.2296(12) 1.0565(9) 0.4358(9) 0.028(3) Uani 0.485(13) 1 d D . . A -1
H7A H 0.201919 1.015122 0.386583 0.034 Uiso 0.485(13) 1 calc R . . A -1
H7B H 0.294830 1.085208 0.413332 0.034 Uiso 0.485(13) 1 calc R . . A -1
C8 C 0.1506(17) 1.1332(15) 0.4594(17) 0.044(5) Uani 0.485(13) 1 d D . . A -1
H8A H 0.128737 1.165038 0.402557 0.065 Uiso 0.485(13) 1 calc GR . . A -1
H8B H 0.182376 1.179003 0.501344 0.065 Uiso 0.485(13) 1 calc GR . . A -1
H8C H 0.090141 1.104787 0.489383 0.065 Uiso 0.485(13) 1 calc GR . . A -1

loop_
_atom_site_aniso_label
_atom_site_aniso_U_11
_atom_site_aniso_U_22
_atom_site_aniso_U_33
_atom_site_aniso_U_23
_atom_site_aniso_U_13
_atom_site_aniso_U_12
Sb1 0.0327(4) 0.0140(4) 0.0210(4) 0.00002(19) 0.000 0.000
Cl1 0.0445(10) 0.0171(7) 0.0292(9) 0.0006(6) 0.0027(6) -0.0013(6)
Cl2 0.0839(15) 0.0219(9) 0.0212(8) -0.0009(6) 0.0029(8) 0.0042(8)
Cl3 0.0307(14) 0.0245(12) 0.068(2) 0.0062(10) 0.000 0.000
N1 0.030(4) 0.028(4) 0.026(4) 0.000 0.000 -0.001(3)
C1 0.041(4) 0.035(4) 0.026(3) 0.006(3) -0.002(3) 0.001(3)
C2 0.045(5) 0.063(6) 0.027(4) 0.001(4) -0.006(3) 0.009(4)
C3 0.040(4) 0.029(3) 0.027(3) 0.002(3) -0.003(3) -0.002(3)
C4 0.053(5) 0.029(4) 0.040(4) -0.005(3) -0.012(4) -0.005(3)
N2 0.029(4) 0.039(5) 0.024(4) 0.000 0.000 0.003(4)
C6 0.057(6) 0.080(7) 0.032(4) -0.001(4) 0.000(4) -0.028(5)
C5 0.027(7) 0.031(7) 0.050(8) -0.012(5) 0.000(6) 0.003(6)
C7A 0.036(8) 0.022(7) 0.047(9) 0.004(7) -0.010(7) 0.004(6)
C8A 0.055(12) 0.021(8) 0.037(10) 0.008(7) 0.001(9) 0.015(8)
C5A 0.047(9) 0.021(7) 0.020(6) 0.007(5) -0.009(6) 0.000(6)
C7 0.045(9) 0.014(6) 0.026(7) 0.005(5) 0.009(6) -0.001(6)
C8 0.045(12) 0.033(10) 0.053(15) 0.013(11) 0.005(10) 0.003(8)

loop_
_atom_type_symbol
_atom_type_description
_atom_type_scat_dispersion_real
_atom_type_scat_dispersion_imag
_atom_type_scat_source
C C 0.0181 0.0091 'International Tables Vol C Tables 4.2.6.8 and 6.1.1.4'
H H 0.0000 0.0000 'International Tables Vol C Tables 4.2.6.8 and 6.1.1.4'
Cl Cl 0.3639 0.7018 'International Tables Vol C Tables 4.2.6.8 and 6.1.1.4'
N N 0.0311 0.0180 'International Tables Vol C Tables 4.2.6.8 and 6.1.1.4'
Sb Sb -0.0562 5.8946 'International Tables Vol C Tables 4.2.6.8 and 6.1.1.4'

loop_
_geom_angle_atom_site_label_1
_geom_angle_atom_site_label_2
_geom_angle_atom_site_label_3
_geom_angle
_geom_angle_site_symmetry_1
_geom_angle_site_symmetry_3
Cl1 Sb1 Cl1 178.40(8) 4_566 .
Cl2 Sb1 Cl1 90.30(5) 4_566 .
Cl2 Sb1 Cl1 89.59(5) 4_566 4_566
Cl2 Sb1 Cl1 89.59(5) . .
Cl2 Sb1 Cl1 90.30(5) . 4_566
Cl2 Sb1 Cl2 171.87(11) . 4_566
Cl3 Sb1 Cl1 89.20(4) . .
Cl3 Sb1 Cl1 89.20(4) . 4_566
Cl3 Sb1 Cl2 85.93(6) . 4_566
Cl3 Sb1 Cl2 85.93(6) . .
C1 N1 C1 110.8(8) 2_665 .
C1 N1 C3 109.4(4) 2_665 .
C1 N1 C3 109.4(4) . 2_665
C1 N1 C3 108.2(4) . .
C1 N1 C3 108.2(4) 2_665 2_665
C3 N1 C3 110.9(8) . 2_665
N1 C1 H1A 108.4 . .
N1 C1 H1B 108.4 . .
N1 C1 C2 115.4(7) . .
H1A C1 H1B 107.5 . .
C2 C1 H1A 108.4 . .
C2 C1 H1B 108.4 . .
C1 C2 H2A 109.5 . .
C1 C2 H2B 109.5 . .
C1 C2 H2C 109.5 . .
H2A C2 H2B 109.5 . .
H2A C2 H2C 109.5 . .
H2B C2 H2C 109.5 . .
N1 C3 H3A 108.7 . .
N1 C3 H3B 108.7 . .
H3A C3 H3B 107.6 . .
C4 C3 N1 114.3(6) . .
C4 C3 H3A 108.7 . .
C4 C3 H3B 108.7 . .
C3 C4 H4A 109.5 . .
C3 C4 H4B 109.5 . .
C3 C4 H4C 109.5 . .
H4A C4 H4B 109.5 . .
H4A C4 H4C 109.5 . .
H4B C4 H4C 109.5 . .
C5A N2 C7A 108.8(9) . .
C7 N2 C5 103.3(8) . .
H6BD C6 H6BE 109.5 . .
H6BD C6 H6BF 109.5 . .
H6BE C6 H6BF 109.5 . .
H6AA C6 H6AB 109.5 . .
H6AA C6 H6AC 109.5 . .
H6AB C6 H6AC 109.5 . .
C5 C6 H6BD 109.5 . .
C5 C6 H6BE 109.5 . .
C5 C6 H6BF 109.5 . .
C5A C6 H6AA 109.5 . .
C5A C6 H6AB 109.5 . .
C5A C6 H6AC 109.5 . .
N2 C5 H5A 107.8 . .
N2 C5 H5B 107.8 . .
C6 C5 N2 118.0(9) . .
C6 C5 H5A 107.8 . .
C6 C5 H5B 107.8 . .
H5A C5 H5B 107.2 . .
N2 C7A H7AA 107.2 . .
N2 C7A H7AB 107.2 . .
H7AA C7A H7AB 106.9 . .
C8A C7A N2 120.4(13) . .
C8A C7A H7AA 107.2 . .
C8A C7A H7AB 107.2 . .
C7A C8A H8AA 109.5 . .
C7A C8A H8AB 109.5 . .
C7A C8A H8AC 109.5 . .
H8AA C8A H8AB 109.5 . .
H8AA C8A H8AC 109.5 . .
H8AB C8A H8AC 109.5 . .
N2 C5A C6 116.0(8) . .
N2 C5A H5AA 108.3 . .
N2 C5A H5AB 108.3 . .
C6 C5A H5AA 108.3 . .
C6 C5A H5AB 108.3 . .
H5AA C5A H5AB 107.4 . .
N2 C7 H7A 110.1 . .
N2 C7 H7B 110.1 . .
N2 C7 C8 108.0(12) . .
H7A C7 H7B 108.4 . .
C8 C7 H7A 110.1 . .
C8 C7 H7B 110.1 . .
C7 C8 H8A 109.5 . .
C7 C8 H8B 109.5 . .
C7 C8 H8C 109.5 . .
H8A C8 H8B 109.5 . .
H8A C8 H8C 109.5 . .
H8B C8 H8C 109.5 . .

loop_
_geom_bond_atom_site_label_1
_geom_bond_atom_site_label_2
_geom_bond_distance
_geom_bond_site_symmetry_2
Sb1 Cl1 2.6109(16) 4_566
Sb1 Cl1 2.6109(16) .
Sb1 Cl2 2.5934(18) .
Sb1 Cl2 2.5935(18) 4_566
Sb1 Cl3 2.382(3) .
N1 C1 1.507(8) 2_665
N1 C1 1.507(8) .
N1 C3 1.529(8) .
N1 C3 1.529(8) 2_665
C1 H1A 0.9700 .
C1 H1B 0.9700 .
C1 C2 1.517(11) .
C2 H2A 0.9600 .
C2 H2B 0.9600 .
C2 H2C 0.9600 .
C3 H3A 0.9700 .
C3 H3B 0.9700 .
C3 C4 1.516(11) .
C4 H4A 0.9600 .
C4 H4B 0.9600 .
C4 H4C 0.9600 .
N2 C5 1.556(11) .
N2 C7A 1.543(11) .
N2 C5A 1.478(11) .
N2 C7 1.484(11) .
C6 H6BD 0.9600 .
C6 H6BE 0.9600 .
C6 H6BF 0.9600 .
C6 H6AA 0.9600 .
C6 H6AB 0.9600 .
C6 H6AC 0.9600 .
C6 C5 1.439(14) .
C6 C5A 1.548(13) .
C5 H5A 0.9700 .
C5 H5B 0.9700 .
C7A H7AA 0.9700 .
C7A H7AB 0.9700 .
C7A C8A 1.503(15) .
C8A H8AA 0.9600 .
C8A H8AB 0.9600 .
C8A H8AC 0.9600 .
C5A H5AA 0.9700 .
C5A H5AB 0.9700 .
C7 H7A 0.9700 .
C7 H7B 0.9700 .
C7 C8 1.502(16) .
C8 H8A 0.9600 .
C8 H8B 0.9600 .
C8 H8C 0.9600 .

loop_
_geom_torsion_atom_site_label_1
_geom_torsion_atom_site_label_2
_geom_torsion_atom_site_label_3
_geom_torsion_atom_site_label_4
_geom_torsion
_geom_torsion_site_symmetry_1
C1 N1 C1 C2 53.9(6) 2_665
C1 N1 C3 C4 68.4(8) .
C1 N1 C3 C4 -170.8(6) 2_665
C3 N1 C1 C2 173.7(7) .
C3 N1 C1 C2 -65.3(8) 2_665
C3 N1 C3 C4 -51.6(5) 2_665
C5 N2 C7 C8 75.5(14) .
C7A N2 C5A C6 82.6(13) .
C5A N2 C7A C8A 173.9(14) .
C7 N2 C5 C6 176.3(11) .

loop_
_smtbx_masks_void_nr
_smtbx_masks_void_average_x
_smtbx_masks_void_average_y
_smtbx_masks_void_average_z
_smtbx_masks_void_volume
_smtbx_masks_void_count_electrons
1 0.016 0.250 0.250 14.2 1.2
2 -0.016 0.750 0.750 14.2 1.3
3 0.484 0.750 0.250 14.2 1.6
4 0.516 0.250 0.750 14.2 0.9
